data_7245396
loop_
_publ_author_name
'Dam, Binoyargha'
'Sahoo, Ashish Kumar'
'Patel, Bhisma K.'

_publ_section_title
;
 Visible-light-mediated synthesis of \b-keto sulfones using g-C3N4 as a
 recyclable photocatalyst under sustainable conditions
;
_journal_issue 18
_journal_name_full 'Green Chemistry'
_journal_page_first 7122
_journal_page_last 7130
_journal_paper_doi 10.1039/D2GC02254K
_journal_volume 24
_journal_year 2022
_chemical_formula_sum 'C15 H13 F O3 S'
_chemical_formula_weight 292.31
_space_group_crystal_system triclinic
_space_group_IT_number 2
_space_group_name_Hall '-P 1'
_space_group_name_H-M_alt 'P -1'
_atom_sites_solution_hydrogens geom
_audit_creation_method SHELXL-2019/1
_audit_update_record
;
2022-06-08 deposited with the CCDC.	2022-08-17 downloaded from the CCDC.
;
_cell_angle_alpha 108.654(2)
_cell_angle_beta 100.575(2)
_cell_angle_gamma 91.470(2)
_cell_formula_units_Z 2
_cell_length_a 5.6822(4)
_cell_length_b 9.1526(6)
_cell_length_c 14.0751(10)
_cell_measurement_reflns_used 8614
_cell_measurement_temperature 273(2)
_cell_measurement_theta_max 24.68
_cell_measurement_theta_min 2.36
_cell_volume 678.97(8)
_computing_structure_refinement 'SHELXL-2019/1 (Sheldrick, 2019)'
_diffrn_ambient_temperature 273(2)
_diffrn_measured_fraction_theta_full 0.995
_diffrn_measured_fraction_theta_max 0.995
_diffrn_measurement_device_type 'Bruker APEX-II CCD'
_diffrn_measurement_method '\f and \w scans'
_diffrn_radiation_type MoK\a
_diffrn_radiation_wavelength 0.71073
_diffrn_reflns_av_R_equivalents 0.0778
_diffrn_reflns_av_unetI/netI 0.0513
_diffrn_reflns_Laue_measured_fraction_full 0.995
_diffrn_reflns_Laue_measured_fraction_max 0.995
_diffrn_reflns_limit_h_max 6
_diffrn_reflns_limit_h_min -6
_diffrn_reflns_limit_k_max 10
_diffrn_reflns_limit_k_min -10
_diffrn_reflns_limit_l_max 16
_diffrn_reflns_limit_l_min -16
_diffrn_reflns_number 21034
_diffrn_reflns_point_group_measured_fraction_full 0.995
_diffrn_reflns_point_group_measured_fraction_max 0.995
_diffrn_reflns_theta_full 24.743
_diffrn_reflns_theta_max 24.743
_diffrn_reflns_theta_min 1.559
_exptl_absorpt_coefficient_mu 0.254
_exptl_absorpt_correction_type none
_exptl_crystal_colour COLORLESS
_exptl_crystal_density_diffrn 1.430
_exptl_crystal_description BLOCK
_exptl_crystal_F_000 304
_refine_diff_density_max 0.443
_refine_diff_density_min -0.440
_refine_diff_density_rms 0.115
_refine_ls_extinction_method none
_refine_ls_goodness_of_fit_ref 1.224
_refine_ls_hydrogen_treatment constr
_refine_ls_matrix_type full
_refine_ls_number_parameters 182
_refine_ls_number_reflns 2323
_refine_ls_number_restraints 0
_refine_ls_restrained_S_all 1.224
_refine_ls_R_factor_all 0.1331
_refine_ls_R_factor_gt 0.1031
_refine_ls_shift/su_max 0.000
_refine_ls_shift/su_mean 0.000
_refine_ls_structure_factor_coef Fsqd
_refine_ls_weighting_details 'w=1/[\s^2^(Fo^2^)+(0.0702P)^2^+3.4094P] where P=(Fo^2^+2Fc^2^)/3'
_refine_ls_weighting_scheme calc
_refine_ls_wR_factor_gt 0.2330
_refine_ls_wR_factor_ref 0.2627
_reflns_Friedel_coverage 0.000
_reflns_number_gt 1821
_reflns_number_total 2323
_reflns_threshold_expression 'I > 2\s(I)'
_cod_data_source_file d2gc02254k2.cif
_cod_data_source_block test_0m_a
_cod_depositor_comments 'Adding full bibliography for 7245396--7245397.cif.'
_cod_database_code 7245396
_shelx_shelxl_version_number 2019/1
_shelx_space_group_comment
;
The symmetry employed for this shelxl refinement is uniquely defined
by the following loop, which should always be used as a source of
symmetry information in preference to the above space-group names.
They are only intended as comments.
;

loop_
_space_group_symop_operation_xyz
'x, y, z'
'-x, -y, -z'

loop_
_atom_site_label
_atom_site_type_symbol
_atom_site_fract_x
_atom_site_fract_y
_atom_site_fract_z
_atom_site_U_iso_or_equiv
_atom_site_adp_type
_atom_site_occupancy
_atom_site_site_symmetry_order
_atom_site_calc_flag
_atom_site_refinement_flags_posn
_atom_site_refinement_flags_adp
_atom_site_refinement_flags_occupancy
_atom_site_disorder_assembly
_atom_site_disorder_group
S1 S 0.8542(3) 0.25829(18) 0.53483(12) 0.0365(5) Uani 1 1 d . . . . .
F1 F 0.3492(12) 0.7530(7) 0.9455(5) 0.113(2) Uani 1 1 d . . . . .
O1 O 1.0767(8) 0.1911(6) 0.5267(3) 0.0513(13) Uani 1 1 d . . . . .
O2 O 0.8585(9) 0.4236(5) 0.5783(3) 0.0501(13) Uani 1 1 d . . . . .
O3 O 0.9870(9) 0.2270(6) 0.7655(4) 0.0552(14) Uani 1 1 d . . . . .
C1 C 0.6608(11) 0.1951(7) 0.4134(4) 0.0341(14) Uani 1 1 d . . . . .
C2 C 0.4556(12) 0.2699(7) 0.3989(5) 0.0421(16) Uani 1 1 d . . . . .
H2 H 0.423793 0.354329 0.451325 0.051 Uiso 1 1 calc R U . . .
C3 C 0.2993(13) 0.2171(8) 0.3055(5) 0.0459(17) Uani 1 1 d . . . . .
H3 H 0.161091 0.266864 0.295045 0.055 Uiso 1 1 calc R U . . .
C4 C 0.3437(13) 0.0911(8) 0.2267(5) 0.0454(17) Uani 1 1 d . . . . .
C5 C 0.5487(13) 0.0189(8) 0.2435(5) 0.0484(18) Uani 1 1 d . . . . .
H5 H 0.580752 -0.065416 0.191136 0.058 Uiso 1 1 calc R U . . .
C6 C 0.7077(12) 0.0688(8) 0.3363(5) 0.0431(16) Uani 1 1 d . . . . .
H6 H 0.844868 0.018122 0.346931 0.052 Uiso 1 1 calc R U . . .
C7 C 0.7050(11) 0.1768(7) 0.6101(5) 0.0377(15) Uani 1 1 d . . . . .
H7A H 0.533469 0.185078 0.593964 0.045 Uiso 1 1 calc R U . . .
H7B H 0.730875 0.067959 0.594349 0.045 Uiso 1 1 calc R U . . .
C8 C 0.8040(12) 0.2635(7) 0.7244(5) 0.0386(15) Uani 1 1 d . . . . .
C9 C 0.6750(12) 0.3932(8) 0.7796(5) 0.0408(16) Uani 1 1 d . . . . .
C10 C 0.4614(12) 0.4354(8) 0.7370(5) 0.0496(18) Uani 1 1 d . . . . .
H10 H 0.390002 0.381370 0.669290 0.060 Uiso 1 1 calc R U . . .
C11 C 0.3515(14) 0.5562(9) 0.7928(7) 0.063(2) Uani 1 1 d . . . . .
H11 H 0.206780 0.583972 0.763484 0.076 Uiso 1 1 calc R U . . .
C12 C 0.4574(16) 0.6332(10) 0.8904(7) 0.067(2) Uani 1 1 d . . . . .
C13 C 0.6669(19) 0.5972(12) 0.9355(7) 0.087(3) Uani 1 1 d . . . . .
H13 H 0.736177 0.653326 1.003148 0.105 Uiso 1 1 calc R U . . .
C14 C 0.7769(16) 0.4767(11) 0.8803(6) 0.073(3) Uani 1 1 d . . . . .
H14 H 0.921802 0.450830 0.910922 0.087 Uiso 1 1 calc R U . . .
C15 C 0.1664(16) 0.0346(10) 0.1252(6) 0.069(2) Uani 1 1 d . . . . .
H15A H 0.249875 0.026694 0.070530 0.103 Uiso 1 1 calc R U . . .
H15B H 0.046541 0.106524 0.124567 0.103 Uiso 1 1 calc R U . . .
H15C H 0.090492 -0.065185 0.116089 0.103 Uiso 1 1 calc R U . . .

loop_
_atom_site_aniso_label
_atom_site_aniso_U_11
_atom_site_aniso_U_22
_atom_site_aniso_U_33
_atom_site_aniso_U_23
_atom_site_aniso_U_13
_atom_site_aniso_U_12
S1 0.0318(9) 0.0401(10) 0.0321(9) 0.0057(7) 0.0042(6) 0.0017(7)
F1 0.117(5) 0.098(4) 0.103(4) -0.009(3) 0.043(4) 0.055(4)
O1 0.034(3) 0.070(3) 0.044(3) 0.013(2) 0.004(2) 0.003(2)
O2 0.059(3) 0.039(3) 0.042(3) 0.004(2) 0.004(2) -0.006(2)
O3 0.048(3) 0.064(3) 0.047(3) 0.013(2) 0.001(2) 0.022(3)
C1 0.034(3) 0.036(3) 0.030(3) 0.007(3) 0.008(3) 0.002(3)
C2 0.053(4) 0.035(4) 0.035(4) 0.005(3) 0.011(3) 0.009(3)
C3 0.045(4) 0.049(4) 0.043(4) 0.015(3) 0.005(3) 0.015(3)
C4 0.051(4) 0.047(4) 0.033(3) 0.010(3) 0.001(3) -0.001(3)
C5 0.054(5) 0.051(4) 0.032(4) 0.000(3) 0.011(3) 0.011(4)
C6 0.041(4) 0.044(4) 0.040(4) 0.008(3) 0.009(3) 0.014(3)
C7 0.031(3) 0.034(3) 0.040(4) 0.004(3) 0.005(3) 0.001(3)
C8 0.036(4) 0.038(4) 0.040(4) 0.012(3) 0.007(3) 0.003(3)
C9 0.037(4) 0.048(4) 0.034(3) 0.009(3) 0.005(3) -0.002(3)
C10 0.035(4) 0.057(4) 0.042(4) 0.000(3) 0.001(3) 0.000(3)
C11 0.046(5) 0.063(5) 0.074(6) 0.014(4) 0.011(4) 0.019(4)
C12 0.064(6) 0.063(5) 0.068(6) 0.003(4) 0.026(5) 0.019(4)
C13 0.090(7) 0.096(7) 0.049(5) -0.013(5) 0.010(5) 0.033(6)
C14 0.068(6) 0.090(6) 0.044(4) 0.005(4) 0.003(4) 0.033(5)
C15 0.075(6) 0.072(6) 0.051(5) 0.019(4) -0.004(4) 0.015(5)

loop_
_atom_type_symbol
_atom_type_description
_atom_type_scat_dispersion_real
_atom_type_scat_dispersion_imag
_atom_type_scat_source
C C 0.0033 0.0016 'International Tables Vol C Tables 4.2.6.8 and 6.1.1.4'
H H 0.0000 0.0000 'International Tables Vol C Tables 4.2.6.8 and 6.1.1.4'
F F 0.0171 0.0103 'International Tables Vol C Tables 4.2.6.8 and 6.1.1.4'
O O 0.0106 0.0060 'International Tables Vol C Tables 4.2.6.8 and 6.1.1.4'
S S 0.1246 0.1234 'International Tables Vol C Tables 4.2.6.8 and 6.1.1.4'

loop_
_geom_angle_atom_site_label_1
_geom_angle_atom_site_label_2
_geom_angle_atom_site_label_3
_geom_angle
_geom_angle_site_symmetry_1
_geom_angle_site_symmetry_3
_geom_angle_publ_flag
O1 S1 O2 118.7(3) . . ?
O1 S1 C1 109.1(3) . . ?
O2 S1 C1 109.2(3) . . ?
O1 S1 C7 108.4(3) . . ?
O2 S1 C7 106.8(3) . . ?
C1 S1 C7 103.7(3) . . ?
C6 C1 C2 120.9(6) . . ?
C6 C1 S1 120.5(5) . . ?
C2 C1 S1 118.6(5) . . ?
C3 C2 C1 118.8(6) . . ?
C2 C3 C4 121.4(6) . . ?
C5 C4 C3 118.5(6) . . ?
C5 C4 C15 121.4(6) . . ?
C3 C4 C15 120.0(7) . . ?
C4 C5 C6 121.4(6) . . ?
C5 C6 C1 119.1(6) . . ?
C8 C7 S1 109.5(4) . . ?
O3 C8 C9 122.2(6) . . ?
O3 C8 C7 118.9(6) . . ?
C9 C8 C7 118.9(6) . . ?
C10 C9 C14 117.9(7) . . ?
C10 C9 C8 124.2(6) . . ?
C14 C9 C8 117.9(6) . . ?
C11 C10 C9 121.2(7) . . ?
C12 C11 C10 118.6(8) . . ?
C13 C12 C11 122.6(8) . . ?
C13 C12 F1 118.8(8) . . ?
C11 C12 F1 118.7(8) . . ?
C12 C13 C14 119.0(8) . . ?
C13 C14 C9 120.7(8) . . ?

loop_
_geom_bond_atom_site_label_1
_geom_bond_atom_site_label_2
_geom_bond_distance
_geom_bond_site_symmetry_2
_geom_bond_publ_flag
S1 O1 1.428(5) . ?
S1 O2 1.437(5) . ?
S1 C1 1.763(6) . ?
S1 C7 1.789(7) . ?
F1 C12 1.359(9) . ?
O3 C8 1.204(8) . ?
C1 C6 1.380(8) . ?
C1 C2 1.383(9) . ?
C2 C3 1.376(9) . ?
C3 C4 1.387(9) . ?
C4 C5 1.374(10) . ?
C4 C15 1.515(10) . ?
C5 C6 1.377(9) . ?
C7 C8 1.537(9) . ?
C8 C9 1.488(9) . ?
C9 C10 1.374(9) . ?
C9 C14 1.382(10) . ?
C10 C11 1.374(10) . ?
C11 C12 1.343(12) . ?
C12 C13 1.343(12) . ?
C13 C14 1.370(11) . ?
